data_7001527
loop_
_publ_author_name
'Teo, Peili'
'Wang, Jing'
'Koh, L. L.'
'Hor, T. S. Andy'

_publ_section_title
;
 Isolation of cationic digold-frame with free carboxylic acid pendants
;
_journal_issue 25
_journal_name_full 'Dalton Transactions'
_journal_page_first 5009
_journal_page_last 5014
_journal_paper_doi 10.1039/b823028e
_journal_year 2009
_chemical_formula_sum 'C40 H34 Au2 Cl2 F6 N2 O10 P2 S2'
_chemical_formula_weight 1407.59
_chemical_name_systematic
;
?
;
_space_group_IT_number 2
_symmetry_cell_setting triclinic
_symmetry_space_group_name_Hall '-P 1'
_symmetry_space_group_name_H-M 'P -1'
_atom_sites_solution_hydrogens geom
_atom_sites_solution_primary direct
_atom_sites_solution_secondary difmap
_audit_creation_method SHELXL-97
_cell_angle_alpha 79.284(2)
_cell_angle_beta 84.081(2)
_cell_angle_gamma 80.780(2)
_cell_formula_units_Z 2
_cell_length_a 10.3909(10)
_cell_length_b 10.8057(11)
_cell_length_c 21.649(2)
_cell_measurement_reflns_used 5631
_cell_measurement_temperature 223(2)
_cell_measurement_theta_max 27.43
_cell_measurement_theta_min 2.48
_cell_volume 2350.8(4)
_computing_cell_refinement 'Bruker SMART'
_computing_data_collection 'Bruker SMART'
_computing_data_reduction 'Bruker SAINT'
_computing_molecular_graphics 'Bruker SHELXTL'
_computing_publication_material 'Bruker SHELXTL'
_computing_structure_refinement 'SHELXL-97 (Sheldrick, 1997)'
_computing_structure_solution 'SHELXS-97 (Sheldrick, 1990)'
_diffrn_ambient_temperature 223(2)
_diffrn_measured_fraction_theta_full 0.991
_diffrn_measured_fraction_theta_max 0.991
_diffrn_measurement_device_type 'CCD area detector'
_diffrn_measurement_method 'phi and omega scans'
_diffrn_radiation_monochromator graphite
_diffrn_radiation_source 'fine-focus sealed tube'
_diffrn_radiation_type MoK\a
_diffrn_radiation_wavelength 0.71073
_diffrn_reflns_av_R_equivalents 0.0384
_diffrn_reflns_av_sigmaI/netI 0.0742
_diffrn_reflns_limit_h_max 13
_diffrn_reflns_limit_h_min -13
_diffrn_reflns_limit_k_max 13
_diffrn_reflns_limit_k_min -14
_diffrn_reflns_limit_l_max 19
_diffrn_reflns_limit_l_min -28
_diffrn_reflns_number 16415
_diffrn_reflns_theta_full 27.50
_diffrn_reflns_theta_max 27.50
_diffrn_reflns_theta_min 1.92
_exptl_absorpt_coefficient_mu 6.584
_exptl_absorpt_correction_T_max 0.7786
_exptl_absorpt_correction_T_min 0.1374
_exptl_absorpt_correction_type multi-scan
_exptl_absorpt_process_details 'Sadabs, (Sheldrick 2001)'
_exptl_crystal_colour Colourless
_exptl_crystal_density_diffrn 1.989
_exptl_crystal_density_meas ?
_exptl_crystal_density_method .
_exptl_crystal_description Needle
_exptl_crystal_F_000 1352
_exptl_crystal_size_max 0.50
_exptl_crystal_size_mid 0.10
_exptl_crystal_size_min 0.04
_refine_diff_density_max 3.293
_refine_diff_density_min -1.628
_refine_diff_density_rms 0.216
_refine_ls_extinction_method none
_refine_ls_goodness_of_fit_ref 1.021
_refine_ls_hydrogen_treatment mixed
_refine_ls_matrix_type full
_refine_ls_number_parameters 630
_refine_ls_number_reflns 10680
_refine_ls_number_restraints 90
_refine_ls_restrained_S_all 1.021
_refine_ls_R_factor_all 0.0782
_refine_ls_R_factor_gt 0.0586
_refine_ls_shift/su_max 0.002
_refine_ls_shift/su_mean 0.000
_refine_ls_structure_factor_coef Fsqd
_refine_ls_weighting_details 'calc w=1/[\s^2^(Fo^2^)+(0.1024P)^2^+0.0000P] where P=(Fo^2^+2Fc^2^)/3'
_refine_ls_weighting_scheme calc
_refine_ls_wR_factor_gt 0.1592
_refine_ls_wR_factor_ref 0.1689
_reflns_number_gt 7932
_reflns_number_total 10680
_reflns_threshold_expression >2sigma(I)
_cod_data_source_file b823028e.txt
_cod_data_source_block 8487
_cod_depositor_comments
;
The following automatic conversions were performed:
'_symmetry_cell_setting' value 'Triclinic' changed to 'triclinic'
according to '/home/saulius/struct/CIF-dictionaries/cif_core.dic'
dictionary named 'cif_core.dic' version 2.4.1 from
2010-06-29.

'_exptl_absorpt_correction_type' value 'Multi-scan' changed
to 'multi-scan' according to
'/home/saulius/struct/CIF-dictionaries/cif_core.dic' dictionary named
'cif_core.dic' version 2.4.1 from 2010-06-29.

Automatic conversion script
Id: cif_fix_enum 1527 2010-12-29 10:47:43Z saulius 
;
_cod_original_sg_symbol_H-M P-1
_cod_database_code 7001527

loop_
_symmetry_equiv_pos_as_xyz
'x, y, z'
'-x, -y, -z'

loop_
_atom_site_label
_atom_site_type_symbol
_atom_site_fract_x
_atom_site_fract_y
_atom_site_fract_z
_atom_site_U_iso_or_equiv
_atom_site_adp_type
_atom_site_occupancy
_atom_site_symmetry_multiplicity
_atom_site_calc_flag
_atom_site_refinement_flags
_atom_site_disorder_assembly
_atom_site_disorder_group
Au1 Au 0.33862(3) 0.51408(3) 0.784229(15) 0.03817(12) Uani 1 1 d . A .
Au2 Au 0.33567(3) 0.41909(3) 0.654551(15) 0.03732(12) Uani 1 1 d . A .
P1 P 0.1633(2) 0.4195(2) 0.82216(10) 0.0350(5) Uani 1 1 d . . .
P2 P 0.1705(2) 0.3139(2) 0.69785(10) 0.0334(4) Uani 1 1 d . . .
N1 N 0.4889(7) 0.6227(7) 0.7537(3) 0.0379(16) Uani 1 1 d . . .
N2 N 0.4926(7) 0.5119(7) 0.6134(4) 0.0406(17) Uani 1 1 d . . .
O1 O 0.4271(8) 0.9317(8) 0.6131(4) 0.068(2) Uani 1 1 d D . .
H1 H 0.409(11) 0.996(6) 0.581(2) 0.080 Uiso 1 1 d D . .
O2 O 0.6105(8) 1.0015(8) 0.6292(4) 0.072(2) Uani 1 1 d D . .
O3 O 0.4415(8) 0.8004(8) 0.4597(4) 0.076(3) Uani 1 1 d D . .
H3 H 0.405(10) 0.853(8) 0.427(2) 0.080 Uiso 1 1 d D . .
O4 O 0.6281(7) 0.8646(8) 0.4733(4) 0.071(2) Uani 1 1 d D . .
C1 C 0.4693(9) 0.7283(8) 0.7094(4) 0.0398(19) Uani 1 1 d . A .
H1A H 0.3887 0.7485 0.6911 0.048 Uiso 1 1 calc R . .
C2 C 0.5617(9) 0.8073(9) 0.6901(4) 0.043(2) Uani 1 1 d . . .
C3 C 0.6800(10) 0.7804(11) 0.7178(5) 0.055(3) Uani 1 1 d . A .
H3A H 0.7444 0.8341 0.7060 0.066 Uiso 1 1 calc R . .
C4 C 0.7002(10) 0.6741(11) 0.7625(5) 0.059(3) Uani 1 1 d . . .
H4 H 0.7810 0.6524 0.7806 0.070 Uiso 1 1 calc R A .
C5 C 0.6040(10) 0.5977(11) 0.7818(5) 0.057(3) Uani 1 1 d . A .
H5 H 0.6180 0.5277 0.8146 0.069 Uiso 1 1 calc R . .
C6 C 0.5307(10) 0.9227(10) 0.6408(5) 0.052(2) Uani 1 1 d D A .
C7 C 0.4746(9) 0.6098(9) 0.5646(4) 0.043(2) Uani 1 1 d . A .
H7 H 0.3924 0.6307 0.5478 0.052 Uiso 1 1 calc R . .
C8 C 0.5705(9) 0.6783(9) 0.5391(5) 0.046(2) Uani 1 1 d . . .
C9 C 0.6924(10) 0.6533(10) 0.5654(5) 0.054(2) Uani 1 1 d . A .
H9 H 0.7581 0.7041 0.5501 0.064 Uiso 1 1 calc R . .
C10 C 0.7122(9) 0.5519(10) 0.6142(5) 0.051(2) Uani 1 1 d . . .
H10 H 0.7940 0.5301 0.6313 0.061 Uiso 1 1 calc R A .
C11 C 0.6119(9) 0.4818(9) 0.6380(5) 0.044(2) Uani 1 1 d . A .
H11 H 0.6261 0.4131 0.6714 0.053 Uiso 1 1 calc R . .
C12 C 0.5448(9) 0.7914(10) 0.4875(5) 0.049(2) Uani 1 1 d D A .
C13 C 0.0744(8) 0.3890(8) 0.7594(4) 0.0347(17) Uani 1 1 d . A .
H13A H 0.0086 0.3351 0.7787 0.042 Uiso 1 1 calc R . .
H13B H 0.0275 0.4704 0.7395 0.042 Uiso 1 1 calc R . .
C1B C 0.1944(9) 0.2720(8) 0.8769(4) 0.040(2) Uani 1 1 d . A .
C2B C 0.1023(10) 0.1870(10) 0.8902(5) 0.056(3) Uani 1 1 d . . .
H2B H 0.0239 0.2039 0.8700 0.067 Uiso 1 1 calc R A .
C3B C 0.1311(13) 0.0753(11) 0.9349(6) 0.067(3) Uani 1 1 d . A .
H3B H 0.0705 0.0174 0.9453 0.080 Uiso 1 1 calc R . .
C4B C 0.2452(13) 0.0507(11) 0.9628(6) 0.068(3) Uani 1 1 d . . .
H4B H 0.2624 -0.0252 0.9918 0.082 Uiso 1 1 calc R A .
C5B C 0.3375(13) 0.1331(12) 0.9504(5) 0.067(3) Uani 1 1 d . A .
H5B H 0.4155 0.1155 0.9710 0.081 Uiso 1 1 calc R . .
C6B C 0.3095(10) 0.2443(10) 0.9057(5) 0.051(2) Uani 1 1 d . . .
H6B H 0.3713 0.3010 0.8953 0.061 Uiso 1 1 calc R A .
C1C C 0.0517(8) 0.3055(8) 0.6447(4) 0.0369(18) Uani 1 1 d . A .
C2C C -0.0661(9) 0.2561(9) 0.6671(5) 0.043(2) Uani 1 1 d . . .
H2C H -0.0869 0.2357 0.7108 0.052 Uiso 1 1 calc R A .
C3C C -0.1507(9) 0.2375(9) 0.6256(5) 0.044(2) Uani 1 1 d . A .
H3C H -0.2265 0.2007 0.6407 0.053 Uiso 1 1 calc R . .
C4C C -0.1226(10) 0.2735(10) 0.5621(5) 0.055(3) Uani 1 1 d . . .
H4C H -0.1809 0.2609 0.5342 0.066 Uiso 1 1 calc R A .
C5C C -0.0124(10) 0.3274(11) 0.5373(5) 0.054(3) Uani 1 1 d . A .
H5C H 0.0042 0.3527 0.4936 0.065 Uiso 1 1 calc R . .
C6C C 0.0745(9) 0.3429(10) 0.5808(4) 0.048(2) Uani 1 1 d . . .
H6C H 0.1500 0.3798 0.5654 0.058 Uiso 1 1 calc R A .
C1D C 0.2316(8) 0.1540(8) 0.7352(4) 0.0389(19) Uani 1 1 d . A .
C2D C 0.1584(12) 0.0532(10) 0.7393(6) 0.064(3) Uani 1 1 d . . .
H2D H 0.0802 0.0658 0.7193 0.077 Uiso 1 1 calc R A .
C3D C 0.2042(13) -0.0663(10) 0.7739(6) 0.072(3) Uani 1 1 d . A .
H3D H 0.1561 -0.1342 0.7771 0.086 Uiso 1 1 calc R . .
C4D C 0.3163(12) -0.0846(11) 0.8025(5) 0.063(3) Uani 1 1 d . . .
H4D H 0.3449 -0.1646 0.8263 0.075 Uiso 1 1 calc R A .
C5D C 0.3891(11) 0.0121(12) 0.7973(6) 0.064(3) Uani 1 1 d . A .
H5D H 0.4678 -0.0019 0.8170 0.077 Uiso 1 1 calc R . .
C6D C 0.3470(10) 0.1313(10) 0.7627(5) 0.056(3) Uani 1 1 d . . .
H6D H 0.3988 0.1967 0.7583 0.067 Uiso 1 1 calc R A .
S1 S 0.0890(2) 0.7062(2) 0.63758(11) 0.0434(5) Uani 1 1 d . . .
O5 O -0.0274(8) 0.6512(8) 0.6536(4) 0.075(2) Uani 1 1 d . . .
O6 O 0.1644(9) 0.7087(8) 0.6889(4) 0.079(3) Uani 1 1 d . . .
O7 O 0.1666(8) 0.6662(9) 0.5837(4) 0.080(3) Uani 1 1 d . . .
C14 C 0.0320(12) 0.8749(12) 0.6104(6) 0.067(3) Uani 1 1 d . . .
F1 F -0.0399(8) 0.9242(8) 0.6576(5) 0.096(3) Uani 1 1 d . . .
F2 F -0.0467(10) 0.8875(8) 0.5641(4) 0.109(3) Uani 1 1 d . . .
F3 F 0.1250(9) 0.9412(8) 0.5923(6) 0.127(4) Uani 1 1 d . . .
S2 S 0.6891(3) 0.2463(3) 0.83206(16) 0.0678(8) Uani 1 1 d . . .
O8 O 0.6298(15) 0.2677(17) 0.8911(7) 0.161(7) Uani 1 1 d . . .
O9 O 0.5958(11) 0.2666(11) 0.7861(6) 0.117(4) Uani 1 1 d . . .
O10 O 0.8034(7) 0.3043(9) 0.8106(5) 0.080(3) Uani 1 1 d . . .
C15 C 0.7464(14) 0.0817(15) 0.8398(7) 0.085(4) Uani 1 1 d . . .
F4 F 0.6620(10) 0.0072(10) 0.8689(5) 0.130(4) Uani 1 1 d . . .
F5 F 0.8465(11) 0.0484(10) 0.8767(7) 0.150(5) Uani 1 1 d . . .
F6 F 0.7872(16) 0.0430(10) 0.7861(6) 0.163(6) Uani 1 1 d . . .
C1Y C 0.0482(7) 0.5260(7) 0.8622(4) 0.040(5) Uani 0.56(2) 1 d PGU A 1
C2Y C -0.0128(14) 0.4904(8) 0.9217(4) 0.070(6) Uani 0.56(2) 1 d PGU A 1
H2YA H 0.0019 0.4053 0.9422 0.084 Uiso 0.56(2) 1 calc PR A 1
C3Y C -0.0955(15) 0.5806(12) 0.9507(4) 0.092(7) Uani 0.56(2) 1 d PGU A 1
H3YA H -0.1368 0.5565 0.9909 0.110 Uiso 0.56(2) 1 calc PR A 1
C4Y C -0.1172(11) 0.7064(9) 0.9203(6) 0.075(6) Uani 0.56(2) 1 d PGU A 1
H4YA H -0.1731 0.7674 0.9400 0.090 Uiso 0.56(2) 1 calc PR A 1
C5Y C -0.0561(12) 0.7420(6) 0.8609(7) 0.072(6) Uani 0.56(2) 1 d PGU A 1
H5YA H -0.0708 0.8271 0.8403 0.087 Uiso 0.56(2) 1 calc PR A 1
C6Y C 0.0266(11) 0.6518(8) 0.8318(5) 0.052(5) Uani 0.56(2) 1 d PGU A 1
H6YA H 0.0678 0.6759 0.7916 0.063 Uiso 0.56(2) 1 calc PR A 1
C1X C 0.0393(8) 0.5238(7) 0.8626(4) 0.055(8) Uani 0.44(2) 1 d PGU A 2
C2X C 0.0623(8) 0.6464(8) 0.8641(7) 0.069(7) Uani 0.44(2) 1 d PGU A 2
H2XA H 0.1393 0.6749 0.8439 0.083 Uiso 0.44(2) 1 calc PR A 2
C3X C -0.0287(11) 0.7268(8) 0.8954(7) 0.080(7) Uani 0.44(2) 1 d PGU A 2
H3XA H -0.0131 0.8098 0.8964 0.096 Uiso 0.44(2) 1 calc PR A 2
C4X C -0.1426(11) 0.6847(10) 0.9252(5) 0.074(7) Uani 0.44(2) 1 d PGU A 2
H4XA H -0.2041 0.7391 0.9464 0.089 Uiso 0.44(2) 1 calc PR A 2
C5X C -0.1656(11) 0.5621(10) 0.9238(8) 0.067(7) Uani 0.44(2) 1 d PGU A 2
H5XA H -0.2426 0.5336 0.9440 0.080 Uiso 0.44(2) 1 calc PR A 2
C6X C -0.0746(11) 0.4816(7) 0.8925(7) 0.067(7) Uani 0.44(2) 1 d PGU A 2
H6XA H -0.0902 0.3987 0.8915 0.080 Uiso 0.44(2) 1 calc PR A 2
C1S C 0.4067(14) 0.6517(13) 0.9806(5) 0.239(17) Uani 1 1 d DU . .
H1SA H 0.3234 0.7028 0.9912 0.287 Uiso 0.590(10) 1 calc PR B 3
H1SB H 0.4454 0.6085 1.0198 0.287 Uiso 0.590(10) 1 calc PR B 3
H1SA H 0.4384 0.5616 0.9796 0.287 Uiso 0.410(10) 1 d PR B 4
H1SB H 0.4009 0.6650 1.0245 0.287 Uiso 0.410(10) 1 d PR B 4
Cl1 Cl 0.5130(9) 0.7472(10) 0.9339(4) 0.251(5) Uani 1 1 d D B .
Cl2 Cl 0.3841(17) 0.5413(13) 0.9344(5) 0.204(6) Uani 0.590(10) 1 d PD B 3
Cl3 Cl 0.2538(12) 0.695(2) 0.9499(8) 0.204(6) Uani 0.410(10) 1 d PD B 4

loop_
_atom_site_aniso_label
_atom_site_aniso_U_11
_atom_site_aniso_U_22
_atom_site_aniso_U_33
_atom_site_aniso_U_23
_atom_site_aniso_U_13
_atom_site_aniso_U_12
Au1 0.03747(19) 0.0427(2) 0.0369(2) -0.00321(14) -0.00230(13) -0.01773(14)
Au2 0.03300(18) 0.0420(2) 0.0386(2) -0.00558(14) 0.00118(13) -0.01446(14)
P1 0.0348(11) 0.0379(11) 0.0337(11) -0.0045(9) -0.0018(8) -0.0121(9)
P2 0.0311(10) 0.0356(11) 0.0349(11) -0.0050(8) -0.0023(8) -0.0103(8)
N1 0.039(4) 0.041(4) 0.036(4) -0.002(3) -0.002(3) -0.017(3)
N2 0.031(4) 0.043(4) 0.047(4) -0.004(3) 0.003(3) -0.010(3)
O1 0.060(5) 0.062(5) 0.079(6) 0.015(4) -0.020(4) -0.021(4)
O2 0.073(5) 0.070(5) 0.076(6) 0.015(4) -0.006(4) -0.049(4)
O3 0.070(5) 0.074(5) 0.087(6) 0.022(4) -0.039(5) -0.037(4)
O4 0.052(4) 0.067(5) 0.088(6) 0.024(4) -0.014(4) -0.035(4)
C1 0.038(4) 0.041(5) 0.042(5) -0.005(4) -0.005(4) -0.012(4)
C2 0.043(5) 0.038(5) 0.047(5) 0.004(4) 0.003(4) -0.018(4)
C3 0.047(5) 0.063(7) 0.057(7) -0.001(5) -0.003(5) -0.026(5)
C4 0.040(5) 0.073(7) 0.066(7) -0.002(6) -0.012(5) -0.024(5)
C5 0.046(5) 0.071(7) 0.051(6) 0.010(5) -0.008(4) -0.020(5)
C6 0.051(6) 0.048(5) 0.053(6) 0.010(4) -0.003(4) -0.018(5)
C7 0.039(5) 0.049(5) 0.045(5) -0.012(4) -0.003(4) -0.011(4)
C8 0.041(5) 0.042(5) 0.051(6) 0.000(4) 0.004(4) -0.012(4)
C9 0.040(5) 0.060(6) 0.062(7) -0.007(5) 0.002(4) -0.019(5)
C10 0.033(5) 0.052(6) 0.067(7) -0.003(5) 0.002(4) -0.014(4)
C11 0.037(5) 0.038(5) 0.061(6) -0.013(4) -0.003(4) -0.009(4)
C12 0.040(5) 0.057(6) 0.051(6) -0.009(4) 0.006(4) -0.013(4)
C13 0.036(4) 0.034(4) 0.034(4) 0.002(3) -0.002(3) -0.014(3)
C1B 0.043(5) 0.039(5) 0.035(5) 0.007(4) -0.002(4) -0.011(4)
C2B 0.053(6) 0.051(6) 0.056(6) 0.009(5) 0.000(5) -0.012(5)
C3B 0.081(8) 0.049(6) 0.064(8) 0.008(5) 0.010(6) -0.024(6)
C4B 0.088(9) 0.050(6) 0.058(7) 0.010(5) -0.010(6) -0.003(6)
C5B 0.080(8) 0.067(7) 0.051(7) -0.002(5) -0.018(6) 0.003(6)
C6B 0.050(6) 0.057(6) 0.045(6) -0.005(4) -0.010(4) -0.009(5)
C1C 0.032(4) 0.038(4) 0.040(5) -0.008(4) -0.002(3) -0.003(3)
C2C 0.040(5) 0.041(5) 0.047(5) -0.003(4) -0.004(4) -0.011(4)
C3C 0.041(5) 0.042(5) 0.053(6) -0.009(4) -0.011(4) -0.014(4)
C4C 0.049(6) 0.060(6) 0.062(7) -0.014(5) -0.020(5) -0.013(5)
C5C 0.058(6) 0.079(7) 0.031(5) -0.014(5) -0.001(4) -0.026(5)
C6C 0.040(5) 0.070(6) 0.035(5) -0.003(4) -0.001(4) -0.017(5)
C1D 0.039(4) 0.038(4) 0.039(5) -0.003(4) -0.001(4) -0.010(4)
C2D 0.060(7) 0.048(6) 0.087(9) 0.004(5) -0.027(6) -0.020(5)
C3D 0.090(9) 0.037(5) 0.089(9) 0.007(5) -0.015(7) -0.028(6)
C4D 0.081(8) 0.045(6) 0.056(7) -0.004(5) -0.014(6) 0.009(6)
C5D 0.054(6) 0.067(7) 0.065(7) -0.005(6) -0.021(5) 0.010(6)
C6D 0.045(5) 0.051(6) 0.075(8) -0.013(5) -0.014(5) -0.008(5)
S1 0.0405(11) 0.0456(12) 0.0451(13) -0.0007(10) -0.0130(9) -0.0112(10)
O5 0.053(5) 0.067(5) 0.108(7) 0.002(5) -0.019(4) -0.026(4)
O6 0.089(6) 0.070(5) 0.083(6) 0.009(4) -0.050(5) -0.022(5)
O7 0.065(5) 0.100(7) 0.066(6) -0.016(5) 0.000(4) 0.013(5)
C14 0.058(7) 0.059(7) 0.076(8) 0.007(6) -0.015(6) -0.006(6)
F1 0.089(6) 0.068(5) 0.140(8) -0.042(5) -0.015(5) -0.002(4)
F2 0.124(7) 0.088(6) 0.112(7) 0.004(5) -0.075(6) 0.015(5)
F3 0.096(6) 0.066(5) 0.206(11) 0.049(6) -0.031(6) -0.040(5)
S2 0.0449(14) 0.082(2) 0.082(2) -0.0211(16) 0.0082(13) -0.0265(14)
O8 0.153(12) 0.206(16) 0.147(13) -0.097(11) 0.096(10) -0.086(12)
O9 0.092(8) 0.099(8) 0.170(12) 0.002(7) -0.061(8) -0.038(7)
O10 0.049(4) 0.083(6) 0.112(7) -0.019(5) 0.022(4) -0.031(4)
C15 0.081(9) 0.100(11) 0.075(9) 0.013(8) -0.010(7) -0.049(8)
F4 0.118(7) 0.122(8) 0.149(9) 0.044(7) -0.041(6) -0.076(7)
F5 0.109(8) 0.101(7) 0.246(14) 0.010(8) -0.086(9) -0.035(6)
F6 0.267(17) 0.081(7) 0.140(11) -0.037(6) 0.030(10) -0.033(9)
C1Y 0.051(10) 0.056(11) 0.023(9) -0.021(8) -0.003(8) -0.023(9)
C2Y 0.082(12) 0.065(10) 0.065(11) -0.027(9) 0.026(9) -0.019(9)
C3Y 0.095(13) 0.089(12) 0.085(12) -0.027(10) 0.053(11) -0.020(11)
C4Y 0.083(12) 0.068(11) 0.079(12) -0.027(10) 0.033(10) -0.032(10)
C5Y 0.075(11) 0.079(12) 0.068(11) -0.020(9) -0.011(9) -0.017(10)
C6Y 0.059(10) 0.060(10) 0.044(9) -0.020(7) -0.009(7) -0.013(8)
C1X 0.045(13) 0.046(13) 0.071(16) -0.001(13) 0.001(13) -0.009(12)
C2X 0.069(13) 0.035(10) 0.104(16) -0.004(10) 0.017(12) -0.035(9)
C3X 0.097(14) 0.035(10) 0.120(17) -0.040(10) 0.023(13) -0.037(10)
C4X 0.073(13) 0.045(11) 0.102(16) -0.021(11) 0.033(12) -0.018(11)
C5X 0.065(13) 0.055(11) 0.079(14) -0.024(10) 0.027(11) -0.007(10)
C6X 0.059(12) 0.061(12) 0.072(14) -0.017(10) 0.019(11) 0.007(10)
C1S 0.242(19) 0.238(19) 0.248(19) -0.044(10) -0.031(10) -0.055(10)
Cl1 0.184(8) 0.381(15) 0.173(8) 0.043(8) -0.063(6) -0.073(9)
Cl2 0.322(17) 0.212(11) 0.103(6) -0.007(6) -0.027(8) -0.132(11)
Cl3 0.322(17) 0.212(11) 0.103(6) -0.007(6) -0.027(8) -0.132(11)

loop_
_atom_type_symbol
_atom_type_description
_atom_type_scat_dispersion_real
_atom_type_scat_dispersion_imag
_atom_type_scat_source
C C 0.0033 0.0016 'International Tables Vol C Tables 4.2.6.8 and 6.1.1.4'
H H 0.0000 0.0000 'International Tables Vol C Tables 4.2.6.8 and 6.1.1.4'
N N 0.0061 0.0033 'International Tables Vol C Tables 4.2.6.8 and 6.1.1.4'
O O 0.0106 0.0060 'International Tables Vol C Tables 4.2.6.8 and 6.1.1.4'
F F 0.0171 0.0103 'International Tables Vol C Tables 4.2.6.8 and 6.1.1.4'
P P 0.1023 0.0942 'International Tables Vol C Tables 4.2.6.8 and 6.1.1.4'
S S 0.1246 0.1234 'International Tables Vol C Tables 4.2.6.8 and 6.1.1.4'
Au Au -2.0133 8.8022 'International Tables Vol C Tables 4.2.6.8 and 6.1.1.4'
Cl Cl 0.1484 0.1585 'International Tables Vol C Tables 4.2.6.8 and 6.1.1.4'

loop_
_geom_angle_atom_site_label_1
_geom_angle_atom_site_label_2
_geom_angle_atom_site_label_3
_geom_angle
_geom_angle_site_symmetry_1
_geom_angle_site_symmetry_3
_geom_angle_publ_flag
N1 Au1 P1 172.5(2) . . ?
N1 Au1 Au2 95.2(2) . . ?
P1 Au1 Au2 89.95(6) . . ?
N2 Au2 P2 178.2(2) . . ?
N2 Au2 Au1 92.8(2) . . ?
P2 Au2 Au1 88.25(6) . . ?
C1Y P1 C1B 107.0(4) . . ?
C1Y P1 C13 104.5(4) . . ?
C1B P1 C13 107.6(4) . . ?
C1Y P1 C1X 2.9 . . ?
C1B P1 C1X 106.2(4) . . ?
C13 P1 C1X 102.3(4) . . ?
C1Y P1 Au1 109.2(3) . . ?
C1B P1 Au1 115.8(3) . . ?
C13 P1 Au1 112.1(3) . . ?
C1X P1 Au1 111.8(3) . . ?
C1C P2 C1D 108.8(4) . . ?
C1C P2 C13 103.6(4) . . ?
C1D P2 C13 105.9(4) . . ?
C1C P2 Au2 115.1(3) . . ?
C1D P2 Au2 110.8(3) . . ?
C13 P2 Au2 112.1(3) . . ?
C1 N1 C5 117.9(8) . . ?
C1 N1 Au1 120.1(6) . . ?
C5 N1 Au1 121.6(6) . . ?
C7 N2 C11 118.9(8) . . ?
C7 N2 Au2 120.0(6) . . ?
C11 N2 Au2 120.9(6) . . ?
N1 C1 C2 122.8(8) . . ?
C1 C2 C3 119.2(8) . . ?
C1 C2 C6 118.9(9) . . ?
C3 C2 C6 121.8(8) . . ?
C4 C3 C2 118.2(9) . . ?
C3 C4 C5 121.1(10) . . ?
N1 C5 C4 120.7(9) . . ?
O2 C6 O1 125.1(9) . . ?
O2 C6 C2 117.7(9) . . ?
O1 C6 C2 117.2(8) . . ?
C8 C7 N2 122.3(9) . . ?
C7 C8 C9 120.0(9) . . ?
C7 C8 C12 120.9(9) . . ?
C9 C8 C12 118.8(8) . . ?
C10 C9 C8 117.9(9) . . ?
C9 C10 C11 120.2(9) . . ?
N2 C11 C10 120.6(9) . . ?
O4 C12 O3 125.0(10) . . ?
O4 C12 C8 118.5(9) . . ?
O3 C12 C8 116.4(9) . . ?
P2 C13 P1 116.8(5) . . ?
C6B C1B C2B 120.2(8) . . ?
C6B C1B P1 119.0(7) . . ?
C2B C1B P1 120.8(7) . . ?
C1B C2B C3B 117.9(10) . . ?
C4B C3B C2B 120.6(11) . . ?
C3B C4B C5B 122.5(10) . . ?
C4B C5B C6B 117.0(11) . . ?
C1B C6B C5B 121.7(10) . . ?
C6C C1C C2C 118.0(8) . . ?
C6C C1C P2 120.8(7) . . ?
C2C C1C P2 121.1(7) . . ?
C3C C2C C1C 120.8(9) . . ?
C4C C3C C2C 119.1(9) . . ?
C3C C4C C5C 123.0(9) . . ?
C4C C5C C6C 116.9(9) . . ?
C1C C6C C5C 122.1(9) . . ?
C6D C1D C2D 119.0(9) . . ?
C6D C1D P2 119.7(7) . . ?
C2D C1D P2 121.2(7) . . ?
C3D C2D C1D 119.0(10) . . ?
C4D C3D C2D 120.6(11) . . ?
C3D C4D C5D 120.5(10) . . ?
C4D C5D C6D 120.2(10) . . ?
C1D C6D C5D 120.6(10) . . ?
O5 S1 O6 116.1(6) . . ?
O5 S1 O7 114.3(6) . . ?
O6 S1 O7 113.5(6) . . ?
O5 S1 C14 104.2(5) . . ?
O6 S1 C14 102.9(6) . . ?
O7 S1 C14 103.8(6) . . ?
F3 C14 F2 110.1(11) . . ?
F3 C14 F1 107.5(12) . . ?
F2 C14 F1 106.5(11) . . ?
F3 C14 S1 113.4(9) . . ?
F2 C14 S1 109.8(9) . . ?
F1 C14 S1 109.3(8) . . ?
O8 S2 O9 111.7(10) . . ?
O8 S2 O10 116.1(7) . . ?
O9 S2 O10 113.8(7) . . ?
O8 S2 C15 106.8(9) . . ?
O9 S2 C15 103.3(7) . . ?
O10 S2 C15 103.7(6) . . ?
F6 C15 F4 106.9(14) . . ?
F6 C15 F5 106.8(16) . . ?
F4 C15 F5 102.0(11) . . ?
F6 C15 S2 114.1(10) . . ?
F4 C15 S2 114.8(12) . . ?
F5 C15 S2 111.2(12) . . ?
C2Y C1Y C6Y 120.0 . . ?
C2Y C1Y P1 123.7(5) . . ?
C6Y C1Y P1 116.2(5) . . ?
C3Y C2Y C1Y 120.0 . . ?
C2Y C3Y C4Y 120.0 . . ?
C3Y C4Y C5Y 120.0 . . ?
C6Y C5Y C4Y 120.0 . . ?
C5Y C6Y C1Y 120.0 . . ?
C2X C1X C6X 120.0 . . ?
C2X C1X P1 118.6(5) . . ?
C6X C1X P1 121.4(5) . . ?
C1X C2X C3X 120.0 . . ?
C2X C3X C4X 120.0 . . ?
C3X C4X C5X 120.0 . . ?
C6X C5X C4X 120.0 . . ?
C5X C6X C1X 120.0 . . ?
Cl3 C1S Cl1 107.2(4) . . ?
Cl3 C1S Cl2 70.8(11) . . ?
Cl1 C1S Cl2 104.9(4) . . ?

loop_
_geom_bond_atom_site_label_1
_geom_bond_atom_site_label_2
_geom_bond_distance
_geom_bond_site_symmetry_2
_geom_bond_publ_flag
Au1 N1 2.083(7) . ?
Au1 P1 2.239(2) . ?
Au1 Au2 3.1680(5) . ?
Au2 N2 2.086(7) . ?
Au2 P2 2.239(2) . ?
P1 C1Y 1.795(6) . ?
P1 C1B 1.805(8) . ?
P1 C13 1.825(9) . ?
P1 C1X 1.835(6) . ?
P2 C1C 1.795(9) . ?
P2 C1D 1.810(9) . ?
P2 C13 1.816(9) . ?
N1 C1 1.350(11) . ?
N1 C5 1.362(12) . ?
N2 C7 1.354(12) . ?
N2 C11 1.367(12) . ?
O1 C6 1.268(12) . ?
O2 C6 1.257(11) . ?
O3 C12 1.267(12) . ?
O4 C12 1.242(12) . ?
C1 C2 1.369(12) . ?
C2 C3 1.388(14) . ?
C2 C6 1.498(13) . ?
C3 C4 1.361(15) . ?
C4 C5 1.380(14) . ?
C7 C8 1.347(12) . ?
C8 C9 1.408(14) . ?
C8 C12 1.504(14) . ?
C9 C10 1.379(15) . ?
C10 C11 1.386(12) . ?
C1B C6B 1.371(13) . ?
C1B C2B 1.403(13) . ?
C2B C3B 1.412(14) . ?
C3B C4B 1.352(18) . ?
C4B C5B 1.385(18) . ?
C5B C6B 1.407(15) . ?
C1C C6C 1.375(12) . ?
C1C C2C 1.418(12) . ?
C2C C3C 1.381(13) . ?
C3C C4C 1.372(14) . ?
C4C C5C 1.382(14) . ?
C5C C6C 1.418(13) . ?
C1D C6D 1.361(13) . ?
C1D C2D 1.410(13) . ?
C2D C3D 1.404(15) . ?
C3D C4D 1.345(17) . ?
C4D C5D 1.367(17) . ?
C5D C6D 1.393(15) . ?
S1 O5 1.415(8) . ?
S1 O6 1.430(8) . ?
S1 O7 1.442(9) . ?
S1 C14 1.830(12) . ?
C14 F3 1.280(14) . ?
C14 F2 1.331(14) . ?
C14 F1 1.342(16) . ?
S2 O8 1.404(11) . ?
S2 O9 1.424(11) . ?
S2 O10 1.427(7) . ?
S2 C15 1.766(17) . ?
C15 F6 1.315(19) . ?
C15 F4 1.318(14) . ?
C15 F5 1.339(16) . ?
C1Y C2Y 1.3900 . ?
C1Y C6Y 1.3900 . ?
C2Y C3Y 1.3900 . ?
C3Y C4Y 1.3900 . ?
C4Y C5Y 1.3900 . ?
C5Y C6Y 1.3900 . ?
C1X C2X 1.3900 . ?
C1X C6X 1.3900 . ?
C2X C3X 1.3900 . ?
C3X C4X 1.3900 . ?
C4X C5X 1.3900 . ?
C5X C6X 1.3900 . ?
C1S Cl3 1.747(5) . ?
C1S Cl1 1.748(5) . ?
C1S Cl2 1.750(5) . ?

loop_
_geom_hbond_atom_site_label_D
_geom_hbond_atom_site_label_H
_geom_hbond_atom_site_label_A
_geom_hbond_distance_DH
_geom_hbond_distance_HA
_geom_hbond_distance_DA
_geom_hbond_angle_DHA
_geom_hbond_site_symmetry_A
O1 H1 O4 0.90(2) 1.74(3) 2.637(10) 171(8) 2_676
O3 H3 O2 0.90(2) 1.79(6) 2.624(11) 153(12) 2_676
